data_1550116
loop_
_publ_author_name
'Dandela, Rambabu'
'Tothadi, Srinu'
'Marelli, Udaya Kiran'
'Nangia, Ashwini'

_publ_section_title
;
 Systematic synthesis of a 6-component organic-salt alloy of naftopidil,
 and pentanary, quaternary and ternary multicomponent crystals
;
_journal_coeditor_code ED5016SUP1
_journal_issue 6
_journal_name_full IUCrJ
_journal_page_first
;
;
_journal_paper_doi 10.1107/S2052252518014057
_journal_volume 5
_journal_year 2018
_chemical_formula_sum 'C31 H34 N2 O6.4'
_chemical_formula_weight 537.00
_chemical_name_common 'Naftopidil_Benzoic acid_2, 3-Dihydroxybenzoic acid_2, 6-Dihydroxybenzoic acid_Salt alloy'
_space_group_crystal_system monoclinic
_space_group_IT_number 14
_space_group_name_Hall '-P 2ybc'
_space_group_name_H-M_alt 'P 1 21/c 1'
_symmetry_space_group_name_Hall '-P 2ybc'
_symmetry_space_group_name_H-M 'P 1 21/c 1'
_atom_sites_solution_hydrogens geom
_audit_creation_method SHELXL-2016/6
_cell_angle_alpha 90
_cell_angle_beta 95.891(19)
_cell_angle_gamma 90
_cell_formula_units_Z 4
_cell_length_a 11.410(4)
_cell_length_b 17.772(6)
_cell_length_c 13.550(5)
_cell_measurement_reflns_used 9941
_cell_measurement_temperature 100(2)
_cell_measurement_theta_max 29.04
_cell_measurement_theta_min 2.50
_cell_volume 2733.1(17)
_computing_structure_refinement 'SHELXL-2016/6 (Sheldrick, 2016)'
_computing_structure_solution 'SHELXT 2014/5 (Sheldrick, 2014)'
_diffrn_ambient_temperature 100(2)
_diffrn_measured_fraction_theta_full 0.986
_diffrn_measured_fraction_theta_max 0.986
_diffrn_measurement_device_type 'Bruker APEX-II CCD'
_diffrn_measurement_method '\f and \w scans'
_diffrn_radiation_type MoK\a
_diffrn_radiation_wavelength 0.71073
_diffrn_reflns_av_R_equivalents 0.0555
_diffrn_reflns_av_unetI/netI 0.0303
_diffrn_reflns_Laue_measured_fraction_full 0.986
_diffrn_reflns_Laue_measured_fraction_max 0.986
_diffrn_reflns_limit_h_max 14
_diffrn_reflns_limit_h_min -14
_diffrn_reflns_limit_k_max 22
_diffrn_reflns_limit_k_min -21
_diffrn_reflns_limit_l_max 16
_diffrn_reflns_limit_l_min -16
_diffrn_reflns_number 46089
_diffrn_reflns_point_group_measured_fraction_full 0.986
_diffrn_reflns_point_group_measured_fraction_max 0.986
_diffrn_reflns_theta_full 25.242
_diffrn_reflns_theta_max 26.336
_diffrn_reflns_theta_min 2.292
_exptl_absorpt_coefficient_mu 0.091
_exptl_absorpt_correction_T_max 0.7461
_exptl_absorpt_correction_T_min 0.6791
_exptl_absorpt_correction_type multi-scan
_exptl_absorpt_process_details
;
SADABS-2016/2 (Bruker,2016/2) was used for absorption correction.
wR2(int) was 0.0948 before and 0.0623 after correction.
The Ratio of minimum to maximum transmission is 0.9102.
The \l/2 correction factor is Not present.
;
_exptl_crystal_colour colourless
_exptl_crystal_density_diffrn 1.305
_exptl_crystal_description block
_exptl_crystal_F_000 1141
_exptl_crystal_size_max 0.15
_exptl_crystal_size_mid 0.15
_exptl_crystal_size_min 0.1
_refine_diff_density_max 0.163
_refine_diff_density_min -0.148
_refine_diff_density_rms 0.032
_refine_ls_extinction_method none
_refine_ls_goodness_of_fit_ref 1.058
_refine_ls_hydrogen_treatment constr
_refine_ls_matrix_type full
_refine_ls_number_parameters 375
_refine_ls_number_reflns 5487
_refine_ls_number_restraints 0
_refine_ls_restrained_S_all 1.058
_refine_ls_R_factor_all 0.0930
_refine_ls_R_factor_gt 0.0753
_refine_ls_shift/su_max 0.000
_refine_ls_shift/su_mean 0.000
_refine_ls_structure_factor_coef Fsqd
_refine_ls_weighting_details 'w=1/[\s^2^(Fo^2^)+(0.0212P)^2^+2.2798P] where P=(Fo^2^+2Fc^2^)/3'
_refine_ls_weighting_scheme calc
_refine_ls_wR_factor_gt 0.1535
_refine_ls_wR_factor_ref 0.1627
_reflns_Friedel_coverage 0.000
_reflns_number_gt 4300
_reflns_number_total 5487
_reflns_threshold_expression 'I > 2\s(I)'
_cod_data_source_file ed5016.cif
_cod_data_source_block 1246
_cod_original_formula_sum 'C31 H34 N2 O6.40'
_cod_database_code 1550116
_shelx_shelxl_version_number 2016/6
_shelx_space_group_comment
;
The symmetry employed for this shelxl refinement is uniquely defined
by the following loop, which should always be used as a source of
symmetry information in preference to the above space-group names.
They are only intended as comments.
;

loop_
_space_group_symop_operation_xyz
'x, y, z'
'-x, y+1/2, -z+1/2'
'-x, -y, -z'
'x, -y-1/2, z-1/2'

loop_
_atom_site_label
_atom_site_type_symbol
_atom_site_fract_x
_atom_site_fract_y
_atom_site_fract_z
_atom_site_U_iso_or_equiv
_atom_site_adp_type
_atom_site_occupancy
_atom_site_site_symmetry_order
_atom_site_calc_flag
_atom_site_refinement_flags_posn
_atom_site_refinement_flags_adp
_atom_site_refinement_flags_occupancy
_atom_site_disorder_assembly
_atom_site_disorder_group
C3A C -0.0546(3) 0.54545(18) 0.1022(2) 0.0771(8) Uani 0.7 1 d . . P A 1
C4A C -0.0307(4) 0.47733(18) 0.1528(2) 0.0890(11) Uani 0.36 1 d . . P A 1
C7A C 0.1480(4) 0.57706(18) 0.1333(2) 0.0801(9) Uani 0.34 1 d . . P A 1
O3 O -0.1660(3) 0.5591(2) 0.0685(3) 0.1023(11) Uani 0.7 1 d . . P A 1
H3 H -0.170803 0.600637 0.042123 0.153 Uiso 0.7 1 calc R U P A 1
O4 O -0.1095(5) 0.4325(3) 0.1584(4) 0.0831(18) Uani 0.36 1 d . . P A 1
H4 H -0.086394 0.398425 0.196338 0.125 Uiso 0.36 1 calc R U P A 1
O5 O 0.2210(6) 0.6174(5) 0.1275(7) 0.118(3) Uani 0.34 1 d . . P A 1
H7A H 0.197078 0.653205 0.092986 0.177 Uiso 0.34 1 calc R U P A 1
C3B C -0.0546(3) 0.54545(18) 0.1022(2) 0.0771(8) Uani 0.3 1 d . . P A 2
H3B H -0.131043 0.556713 0.075901 0.093 Uiso 0.3 1 calc R U P A 2
C4B C -0.0307(4) 0.47733(18) 0.1528(2) 0.0890(11) Uani 0.64 1 d . . P A 2
H4B H -0.091316 0.443236 0.159043 0.107 Uiso 0.64 1 calc R U P A 2
C7B C 0.1480(4) 0.57706(18) 0.1333(2) 0.0801(9) Uani 0.66 1 d . . P A 2
H7B H 0.209875 0.610267 0.127256 0.096 Uiso 0.66 1 calc R U P A 2
O6 O -0.29386(18) -0.05835(10) 0.04871(15) 0.0730(6) Uani 1 1 d . . . . .
O7 O 0.0544(2) 0.26782(11) 0.20294(16) 0.0892(7) Uani 1 1 d . . . . .
H7 H 0.068999 0.290536 0.152958 0.134 Uiso 1 1 calc R U . . .
O8 O 0.2965(2) 0.25852(12) 0.19295(16) 0.0858(7) Uani 1 1 d . . . . .
N1 N -0.18948(19) 0.05663(11) -0.03834(15) 0.0564(5) Uani 1 1 d . . . . .
N2 N -0.00877(19) 0.15510(10) 0.05316(15) 0.0542(5) Uani 1 1 d . . . . .
H2 H -0.038947 0.206131 0.039980 0.065 Uiso 1 1 calc R U . . .
C8 C -0.3447(3) -0.12019(18) 0.0967(3) 0.0914(10) Uani 1 1 d . . . . .
H8A H -0.345575 -0.163859 0.054952 0.137 Uiso 1 1 calc R U . . .
H8B H -0.423822 -0.107765 0.108826 0.137 Uiso 1 1 calc R U . . .
H8C H -0.298738 -0.130469 0.158641 0.137 Uiso 1 1 calc R U . . .
C9 C -0.3467(2) -0.03711(14) -0.0429(2) 0.0617(7) Uani 1 1 d . . . . .
C15 C -0.1190(2) 0.10269(15) -0.09917(19) 0.0635(7) Uani 1 1 d . . . . .
H15A H -0.158590 0.150186 -0.114522 0.076 Uiso 1 1 calc R U . . .
H15B H -0.110059 0.076985 -0.161109 0.076 Uiso 1 1 calc R U . . .
C16 C -0.0004(2) 0.11690(15) -0.04463(18) 0.0600(7) Uani 1 1 d . . . . .
H16A H 0.045371 0.148106 -0.085207 0.072 Uiso 1 1 calc R U . . .
H16B H 0.040714 0.069398 -0.033396 0.072 Uiso 1 1 calc R U . . .
C19 C 0.1110(3) 0.16116(14) 0.1079(2) 0.0634(7) Uani 1 1 d . . . . .
H19A H 0.161021 0.189178 0.067288 0.076 Uiso 1 1 calc R U . . .
H19B H 0.143785 0.110965 0.116801 0.076 Uiso 1 1 calc R U . . .
C20 C 0.1154(3) 0.19883(15) 0.2087(2) 0.0748(8) Uani 1 1 d . . . . .
H20 H 0.075141 0.165570 0.252005 0.090 Uiso 1 1 calc R U . . .
C21 C 0.2404(3) 0.20705(17) 0.2540(2) 0.0876(10) Uani 1 1 d . . . . .
H21A H 0.242377 0.226320 0.321084 0.105 Uiso 1 1 calc R U . . .
H21B H 0.280129 0.158751 0.256067 0.105 Uiso 1 1 calc R U . . .
C22 C 0.4168(3) 0.26369(15) 0.2028(3) 0.0805(9) Uani 1 1 d . . . . .
C31 C 0.4629(3) 0.30818(16) 0.1289(2) 0.0750(8) Uani 1 1 d . . . . .
C26 C 0.5881(3) 0.31281(19) 0.1283(3) 0.0883(10) Uani 1 1 d . . . . .
C27 C 0.6331(4) 0.3581(3) 0.0560(3) 0.1048(13) Uani 1 1 d . . . . .
H27 H 0.714144 0.360480 0.053458 0.126 Uiso 1 1 calc R U . . .
C28 C 0.5610(4) 0.3987(3) -0.0103(3) 0.1092(13) Uani 1 1 d . . . . .
H28 H 0.593069 0.429494 -0.055996 0.131 Uiso 1 1 calc R U . . .
C13 C -0.3406(3) 0.04479(16) -0.1825(2) 0.0711(8) Uani 1 1 d . . . . .
H13 H -0.306019 0.084370 -0.213836 0.085 Uiso 1 1 calc R U . . .
C11 C -0.4901(3) -0.04859(19) -0.1851(3) 0.0829(9) Uani 1 1 d . . . . .
H11 H -0.556064 -0.072297 -0.216999 0.100 Uiso 1 1 calc R U . . .
C23 C 0.4889(4) 0.23073(19) 0.2767(3) 0.1122(15) Uani 1 1 d . . . . .
H23 H 0.457359 0.204518 0.327204 0.135 Uiso 1 1 calc R U . . .
C24 C 0.6122(5) 0.2369(2) 0.2756(5) 0.134(2) Uani 1 1 d . . . . .
H24 H 0.661563 0.214539 0.326101 0.161 Uiso 1 1 calc R U . . .
C25 C 0.6604(4) 0.2746(2) 0.2030(4) 0.1177(16) Uani 1 1 d . . . . .
H25 H 0.741773 0.275315 0.202327 0.141 Uiso 1 1 calc R U . . .
C30 C 0.3914(3) 0.34907(19) 0.0577(2) 0.0801(9) Uani 1 1 d . . . . .
H30 H 0.309950 0.345603 0.056127 0.096 Uiso 1 1 calc R U . . .
C29 C 0.4393(3) 0.3940(2) -0.0097(3) 0.0994(12) Uani 1 1 d . . . . .
H29 H 0.390285 0.421604 -0.055370 0.119 Uiso 1 1 calc R U . . .
C14 C -0.2929(2) 0.02305(14) -0.08851(19) 0.0568(6) Uani 1 1 d . . . . .
C18 C -0.2088(3) 0.09937(15) 0.0516(2) 0.0642(7) Uani 1 1 d . . . . .
H18A H -0.259773 0.070975 0.090976 0.077 Uiso 1 1 calc R U . . .
H18B H -0.247390 0.146693 0.033110 0.077 Uiso 1 1 calc R U . . .
C17 C -0.0933(3) 0.11434(14) 0.11167(19) 0.0626(7) Uani 1 1 d . . . . .
H17A H -0.107067 0.144136 0.169352 0.075 Uiso 1 1 calc R U . . .
H17B H -0.058648 0.066903 0.134911 0.075 Uiso 1 1 calc R U . . .
C12 C -0.4380(3) 0.00939(18) -0.2310(2) 0.0810(9) Uani 1 1 d . . . . .
H12 H -0.467922 0.024795 -0.294235 0.097 Uiso 1 1 calc R U . . .
C10 C -0.4448(3) -0.07207(16) -0.0913(2) 0.0735(8) Uani 1 1 d . . . . .
H10 H -0.480490 -0.111546 -0.060686 0.088 Uiso 1 1 calc R U . . .
O1 O 0.0950(2) 0.71188(12) 0.02539(18) 0.0895(7) Uani 1 1 d . . . . .
O2 O -0.0908(2) 0.67884(14) -0.0053(2) 0.1036(8) Uani 1 1 d . . . . .
C5 C 0.0812(4) 0.46090(18) 0.1927(2) 0.0893(11) Uani 1 1 d . . . . .
H5A H 0.096451 0.415731 0.226295 0.107 Uiso 0.36 1 calc R U P A 1
H5B H 0.096451 0.415731 0.226295 0.107 Uiso 0.64 1 calc R U P A 2
C2 C 0.0354(3) 0.59562(14) 0.09159(19) 0.0646(7) Uani 1 1 d . . . . .
C1 C 0.0127(3) 0.66747(17) 0.0338(2) 0.0764(9) Uani 1 1 d . . . . .
C6 C 0.1697(4) 0.50999(19) 0.1837(2) 0.0887(10) Uani 1 1 d . . . . .
H6A H 0.245566 0.498687 0.211519 0.106 Uiso 0.34 1 calc R U P A 1
H6B H 0.245566 0.498687 0.211519 0.106 Uiso 0.66 1 calc R U P A 2

loop_
_atom_site_aniso_label
_atom_site_aniso_U_11
_atom_site_aniso_U_22
_atom_site_aniso_U_33
_atom_site_aniso_U_23
_atom_site_aniso_U_13
_atom_site_aniso_U_12
C3A 0.109(3) 0.0700(19) 0.0516(15) 0.0037(14) 0.0058(16) 0.0057(18)
C4A 0.151(3) 0.0626(18) 0.0538(17) 0.0001(14) 0.010(2) -0.021(2)
C7A 0.109(3) 0.0671(19) 0.0648(18) 0.0000(15) 0.0132(18) 0.0176(19)
O3 0.108(3) 0.107(3) 0.090(2) 0.035(2) 0.000(2) -0.006(2)
O4 0.098(4) 0.079(4) 0.071(4) 0.023(3) -0.004(3) -0.044(3)
O5 0.069(4) 0.119(7) 0.167(8) 0.049(6) 0.010(5) -0.034(4)
C3B 0.109(3) 0.0700(19) 0.0516(15) 0.0037(14) 0.0058(16) 0.0057(18)
C4B 0.151(3) 0.0626(18) 0.0538(17) 0.0001(14) 0.010(2) -0.021(2)
C7B 0.109(3) 0.0671(19) 0.0648(18) 0.0000(15) 0.0132(18) 0.0176(19)
O6 0.0822(13) 0.0623(11) 0.0750(13) 0.0157(10) 0.0105(10) -0.0164(10)
O7 0.134(2) 0.0583(12) 0.0768(14) -0.0079(10) 0.0172(13) -0.0031(13)
O8 0.0963(16) 0.0703(13) 0.0865(15) 0.0172(11) -0.0119(12) -0.0183(12)
N1 0.0696(13) 0.0495(11) 0.0516(11) 0.0008(9) 0.0144(10) -0.0094(10)
N2 0.0727(14) 0.0352(9) 0.0567(12) 0.0002(8) 0.0159(10) -0.0052(9)
C8 0.117(3) 0.0706(19) 0.089(2) 0.0197(17) 0.022(2) -0.0212(19)
C9 0.0680(17) 0.0512(14) 0.0669(16) 0.0009(12) 0.0117(13) -0.0016(12)
C15 0.0778(18) 0.0629(16) 0.0519(14) 0.0032(12) 0.0159(13) -0.0109(13)
C16 0.0727(17) 0.0530(14) 0.0572(15) -0.0030(11) 0.0209(13) -0.0077(12)
C19 0.0764(18) 0.0441(13) 0.0696(17) 0.0010(12) 0.0072(14) -0.0053(12)
C20 0.109(2) 0.0497(15) 0.0654(17) 0.0077(13) 0.0070(16) -0.0165(15)
C21 0.122(3) 0.0603(17) 0.076(2) 0.0116(15) -0.0123(19) -0.0222(18)
C22 0.092(2) 0.0455(15) 0.097(2) -0.0091(15) -0.0211(19) -0.0067(15)
C31 0.083(2) 0.0584(16) 0.081(2) -0.0258(15) -0.0045(16) -0.0061(15)
C26 0.084(2) 0.072(2) 0.105(3) -0.043(2) -0.006(2) 0.0022(18)
C27 0.080(2) 0.127(3) 0.109(3) -0.050(3) 0.019(2) -0.015(2)
C28 0.094(3) 0.150(4) 0.085(3) -0.016(3) 0.019(2) -0.020(3)
C13 0.083(2) 0.0615(16) 0.0680(17) 0.0062(14) 0.0039(15) -0.0031(14)
C11 0.078(2) 0.074(2) 0.094(2) -0.0143(18) -0.0065(18) -0.0034(16)
C23 0.129(3) 0.0565(19) 0.139(3) 0.012(2) -0.044(3) -0.010(2)
C24 0.128(4) 0.060(2) 0.197(5) 0.003(3) -0.063(4) 0.009(2)
C25 0.097(3) 0.069(2) 0.179(5) -0.038(3) -0.026(3) 0.010(2)
C30 0.078(2) 0.094(2) 0.0674(18) -0.0057(17) 0.0022(16) -0.0106(18)
C29 0.090(3) 0.135(3) 0.073(2) 0.001(2) 0.0094(18) -0.019(2)
C14 0.0626(15) 0.0481(13) 0.0609(15) -0.0001(11) 0.0124(12) -0.0029(11)
C18 0.0775(18) 0.0547(14) 0.0637(16) -0.0035(12) 0.0229(14) -0.0092(13)
C17 0.0867(19) 0.0497(13) 0.0542(14) -0.0004(11) 0.0213(13) -0.0132(13)
C12 0.084(2) 0.079(2) 0.076(2) -0.0022(17) -0.0063(16) -0.0020(17)
C10 0.0702(18) 0.0582(16) 0.093(2) -0.0026(15) 0.0138(16) -0.0115(14)
O1 0.1040(17) 0.0571(12) 0.1101(18) 0.0168(12) 0.0236(14) 0.0002(12)
O2 0.1003(18) 0.0855(16) 0.124(2) 0.0417(15) 0.0086(15) 0.0128(14)
C5 0.154(4) 0.0563(17) 0.0543(17) 0.0010(14) -0.004(2) 0.020(2)
C2 0.097(2) 0.0471(13) 0.0524(14) -0.0005(11) 0.0203(14) 0.0080(14)
C1 0.105(3) 0.0604(17) 0.0668(18) 0.0062(14) 0.0240(18) 0.0192(18)
C6 0.121(3) 0.072(2) 0.073(2) 0.0056(16) 0.0078(19) 0.020(2)

loop_
_atom_type_symbol
_atom_type_description
_atom_type_scat_dispersion_real
_atom_type_scat_dispersion_imag
_atom_type_scat_source
C C 0.0033 0.0016 'International Tables Vol C Tables 4.2.6.8 and 6.1.1.4'
H H 0.0000 0.0000 'International Tables Vol C Tables 4.2.6.8 and 6.1.1.4'
N N 0.0061 0.0033 'International Tables Vol C Tables 4.2.6.8 and 6.1.1.4'
O O 0.0106 0.0060 'International Tables Vol C Tables 4.2.6.8 and 6.1.1.4'

loop_
_geom_angle_atom_site_label_1
_geom_angle_atom_site_label_2
_geom_angle_atom_site_label_3
_geom_angle
O3 C3A C2 122.9(3)
O3 C3A C4A 117.1(4)
C2 C3A C4A 120.0(3)
O4 C4A C5 120.3(4)
O4 C4A C3A 119.4(5)
C5 C4A C3A 120.3(3)
O5 C7A C6 119.7(6)
O5 C7A C2 119.2(5)
C6 C7A C2 121.1(4)
C3A O3 H3 109.5
C4A O4 H4 109.5
C7A O5 H7A 109.5
C2 C3B C4B 120.0(3)
C2 C3B H3B 120.0
C4B C3B H3B 120.0
C5 C4B C3B 120.3(3)
C5 C4B H4B 119.9
C3B C4B H4B 119.9
C6 C7B C2 121.1(4)
C6 C7B H7B 119.5
C2 C7B H7B 119.5
C9 O6 C8 117.4(2)
C20 O7 H7 109.5
C22 O8 C21 119.4(3)
C14 N1 C15 116.2(2)
C14 N1 C18 115.0(2)
C15 N1 C18 108.44(19)
C19 N2 C17 112.3(2)
C19 N2 C16 109.5(2)
C17 N2 C16 110.60(18)
C19 N2 H2 108.1
C17 N2 H2 108.1
C16 N2 H2 108.1
O6 C8 H8A 109.5
O6 C8 H8B 109.5
H8A C8 H8B 109.5
O6 C8 H8C 109.5
H8A C8 H8C 109.5
H8B C8 H8C 109.5
O6 C9 C10 124.2(2)
O6 C9 C14 115.7(2)
C10 C9 C14 120.1(3)
N1 C15 C16 109.8(2)
N1 C15 H15A 109.7
C16 C15 H15A 109.7
N1 C15 H15B 109.7
C16 C15 H15B 109.7
H15A C15 H15B 108.2
C15 C16 N2 112.1(2)
C15 C16 H16A 109.2
N2 C16 H16A 109.2
C15 C16 H16B 109.2
N2 C16 H16B 109.2
H16A C16 H16B 107.9
N2 C19 C20 115.1(2)
N2 C19 H19A 108.5
C20 C19 H19A 108.5
N2 C19 H19B 108.5
C20 C19 H19B 108.5
H19A C19 H19B 107.5
O7 C20 C21 112.4(2)
O7 C20 C19 111.3(2)
C21 C20 C19 110.7(3)
O7 C20 H20 107.4
C21 C20 H20 107.4
C19 C20 H20 107.4
O8 C21 C20 106.8(2)
O8 C21 H21A 110.4
C20 C21 H21A 110.4
O8 C21 H21B 110.4
C20 C21 H21B 110.4
H21A C21 H21B 108.6
C23 C22 O8 124.5(4)
C23 C22 C31 121.3(4)
O8 C22 C31 114.2(3)
C30 C31 C22 123.0(3)
C30 C31 C26 118.5(3)
C22 C31 C26 118.6(3)
C27 C26 C25 123.2(4)
C27 C26 C31 118.2(4)
C25 C26 C31 118.5(4)
C28 C27 C26 121.6(4)
C28 C27 H27 119.2
C26 C27 H27 119.2
C27 C28 C29 120.1(4)
C27 C28 H28 120.0
C29 C28 H28 120.0
C12 C13 C14 122.0(3)
C12 C13 H13 119.0
C14 C13 H13 119.0
C12 C11 C10 120.3(3)
C12 C11 H11 119.8
C10 C11 H11 119.8
C22 C23 C24 119.0(4)
C22 C23 H23 120.5
C24 C23 H23 120.5
C25 C24 C23 121.7(4)
C25 C24 H24 119.1
C23 C24 H24 119.1
C24 C25 C26 120.6(4)
C24 C25 H25 119.7
C26 C25 H25 119.7
C29 C30 C31 121.2(3)
C29 C30 H30 119.4
C31 C30 H30 119.4
C30 C29 C28 120.3(4)
C30 C29 H29 119.8
C28 C29 H29 119.8
C13 C14 C9 117.8(2)
C13 C14 N1 123.1(2)
C9 C14 N1 119.0(2)
N1 C18 C17 110.0(2)
N1 C18 H18A 109.7
C17 C18 H18A 109.7
N1 C18 H18B 109.7
C17 C18 H18B 109.7
H18A C18 H18B 108.2
N2 C17 C18 112.1(2)
N2 C17 H17A 109.2
C18 C17 H17A 109.2
N2 C17 H17B 109.2
C18 C17 H17B 109.2
H17A C17 H17B 107.9
C11 C12 C13 119.4(3)
C11 C12 H12 120.3
C13 C12 H12 120.3
C9 C10 C11 120.4(3)
C9 C10 H10 119.8
C11 C10 H10 119.8
C6 C5 C4A 120.2(3)
C6 C5 C4B 120.2(3)
C6 C5 H5A 119.9
C4A C5 H5A 119.9
C6 C5 H5B 119.9
C4B C5 H5B 119.9
C3B C2 C7B 118.1(3)
C3A C2 C7A 118.1(3)
C3B C2 C1 120.9(3)
C3A C2 C1 120.9(3)
C7B C2 C1 121.0(3)
C7A C2 C1 121.0(3)
O1 C1 O2 123.0(3)
O1 C1 C2 119.7(3)
O2 C1 C2 117.3(3)
C5 C6 C7A 120.3(4)
C5 C6 C7B 120.3(4)
C5 C6 H6A 119.8
C7A C6 H6A 119.8
C5 C6 H6B 119.8
C7B C6 H6B 119.8

loop_
_geom_bond_atom_site_label_1
_geom_bond_atom_site_label_2
_geom_bond_distance
C3A O3 1.328(4)
C3A C2 1.378(4)
C3A C4A 1.404(4)
C4A O4 1.209(6)
C4A C5 1.367(5)
C7A O5 1.108(7)
C7A C6 1.383(4)
C7A C2 1.390(4)
O3 H3 0.8200
O4 H4 0.8200
O5 H7A 0.8200
C3B C2 1.378(4)
C3B C4B 1.404(4)
C3B H3B 0.9300
C4B C5 1.367(5)
C4B H4B 0.9300
C7B C6 1.383(4)
C7B C2 1.390(4)
C7B H7B 0.9300
O6 C9 1.376(3)
O6 C8 1.430(3)
O7 C20 1.408(4)
O7 H7 0.8200
O8 C22 1.369(4)
O8 C21 1.428(4)
N1 C14 1.430(3)
N1 C15 1.460(3)
N1 C18 1.472(3)
N2 C19 1.491(3)
N2 C17 1.497(3)
N2 C16 1.501(3)
N2 H2 0.9800
C8 H8A 0.9600
C8 H8B 0.9600
C8 H8C 0.9600
C9 C10 1.385(4)
C9 C14 1.407(3)
C15 C16 1.495(4)
C15 H15A 0.9700
C15 H15B 0.9700
C16 H16A 0.9700
C16 H16B 0.9700
C19 C20 1.517(4)
C19 H19A 0.9700
C19 H19B 0.9700
C20 C21 1.500(4)
C20 H20 0.9800
C21 H21A 0.9700
C21 H21B 0.9700
C22 C23 1.361(5)
C22 C31 1.418(5)
C31 C30 1.401(4)
C31 C26 1.432(5)
C26 C27 1.405(6)
C26 C25 1.413(6)
C27 C28 1.360(6)
C27 H27 0.9300
C28 C29 1.392(5)
C28 H28 0.9300
C13 C12 1.383(4)
C13 C14 1.388(4)
C13 H13 0.9300
C11 C12 1.370(4)
C11 C10 1.386(4)
C11 H11 0.9300
C23 C24 1.414(6)
C23 H23 0.9300
C24 C25 1.351(7)
C24 H24 0.9300
C25 H25 0.9300
C30 C29 1.368(5)
C30 H30 0.9300
C29 H29 0.9300
C18 C17 1.500(4)
C18 H18A 0.9700
C18 H18B 0.9700
C17 H17A 0.9700
C17 H17B 0.9700
C12 H12 0.9300
C10 H10 0.9300
O1 C1 1.241(4)
O2 C1 1.260(4)
C5 C6 1.349(5)
C5 H5A 0.9300
C5 H5B 0.9300
C2 C1 1.506(4)
C6 H6A 0.9300
C6 H6B 0.9300

loop_
_geom_torsion_atom_site_label_1
_geom_torsion_atom_site_label_2
_geom_torsion_atom_site_label_3
_geom_torsion_atom_site_label_4
_geom_torsion
O3 C3A C4A O4 4.4(6)
C2 C3A C4A O4 -177.2(4)
O3 C3A C4A C5 -177.5(3)
C2 C3A C4A C5 0.9(5)
C2 C3B C4B C5 0.9(5)
C8 O6 C9 C10 -0.5(4)
C8 O6 C9 C14 -178.9(3)
C14 N1 C15 C16 -165.2(2)
C18 N1 C15 C16 63.5(3)
N1 C15 C16 N2 -58.1(3)
C19 N2 C16 C15 174.7(2)
C17 N2 C16 C15 50.5(3)
C17 N2 C19 C20 -56.7(3)
C16 N2 C19 C20 -179.9(2)
N2 C19 C20 O7 -50.1(3)
N2 C19 C20 C21 -175.9(2)
C22 O8 C21 C20 -165.1(3)
O7 C20 C21 O8 -59.3(3)
C19 C20 C21 O8 65.9(3)
C21 O8 C22 C23 -9.7(5)
C21 O8 C22 C31 171.2(3)
C23 C22 C31 C30 -173.4(3)
O8 C22 C31 C30 5.7(4)
C23 C22 C31 C26 5.2(4)
O8 C22 C31 C26 -175.6(2)
C30 C31 C26 C27 -0.1(4)
C22 C31 C26 C27 -178.8(3)
C30 C31 C26 C25 176.9(3)
C22 C31 C26 C25 -1.8(4)
C25 C26 C27 C28 -175.0(4)
C31 C26 C27 C28 1.9(5)
C26 C27 C28 C29 -2.1(6)
O8 C22 C23 C24 176.6(3)
C31 C22 C23 C24 -4.3(5)
C22 C23 C24 C25 -0.1(6)
C23 C24 C25 C26 3.6(6)
C27 C26 C25 C24 174.4(4)
C31 C26 C25 C24 -2.5(5)
C22 C31 C30 C29 177.1(3)
C26 C31 C30 C29 -1.6(5)
C31 C30 C29 C28 1.5(6)
C27 C28 C29 C30 0.3(6)
C12 C13 C14 C9 0.2(4)
C12 C13 C14 N1 177.4(3)
O6 C9 C14 C13 177.8(2)
C10 C9 C14 C13 -0.7(4)
O6 C9 C14 N1 0.5(3)
C10 C9 C14 N1 -178.0(2)
C15 N1 C14 C13 -14.3(4)
C18 N1 C14 C13 113.9(3)
C15 N1 C14 C9 162.9(2)
C18 N1 C14 C9 -68.9(3)
C14 N1 C18 C17 165.2(2)
C15 N1 C18 C17 -62.9(3)
C19 N2 C17 C18 -172.4(2)
C16 N2 C17 C18 -49.8(3)
N1 C18 C17 N2 56.7(3)
C10 C11 C12 C13 -0.7(5)
C14 C13 C12 C11 0.5(5)
O6 C9 C10 C11 -177.8(3)
C14 C9 C10 C11 0.5(4)
C12 C11 C10 C9 0.2(5)
O4 C4A C5 C6 177.9(5)
C3A C4A C5 C6 -0.2(5)
C3B C4B C5 C6 -0.2(5)
C4B C3B C2 C7B -0.9(4)
C4B C3B C2 C1 177.3(3)
O3 C3A C2 C7A 177.3(3)
C4A C3A C2 C7A -0.9(4)
O3 C3A C2 C1 -4.4(5)
C4A C3A C2 C1 177.3(3)
C6 C7B C2 C3B 0.3(4)
C6 C7B C2 C1 -178.0(3)
O5 C7A C2 C3A -178.2(7)
C6 C7A C2 C3A 0.3(4)
O5 C7A C2 C1 3.6(8)
C6 C7A C2 C1 -178.0(3)
C3B C2 C1 O1 179.9(3)
C3A C2 C1 O1 179.9(3)
C7B C2 C1 O1 -1.9(4)
C7A C2 C1 O1 -1.9(4)
C3B C2 C1 O2 -1.1(4)
C3A C2 C1 O2 -1.1(4)
C7B C2 C1 O2 177.1(3)
C7A C2 C1 O2 177.1(3)
C4A C5 C6 C7A -0.5(5)
C4B C5 C6 C7B -0.5(5)
O5 C7A C6 C5 178.9(7)
C2 C7A C6 C5 0.4(5)
C2 C7B C6 C5 0.4(5)
